data_7041828
loop_
_publ_author_name
'Sniekers, Jeroen'
'Malaquias, Jo\~ao C'
'Van Meervelt, Luc'
'Fransaer, Jan'
'Binnemans, Koen'

_publ_section_title
;
 Manganese-containing ionic liquids: synthesis, crystal structures and
 electrodeposition of manganese films and nanoparticles.
;
_journal_issue 8
_journal_name_full 'Dalton transactions (Cambridge, England : 2003)'
_journal_page_first 2497
_journal_page_last 2509
_journal_paper_doi 10.1039/c6dt04781e
_journal_volume 46
_journal_year 2017
_chemical_formula_moiety 'C24 H36 Mn N12, 2(C2 F6 N O4 S2)'
_chemical_formula_sum 'C28 H36 F12 Mn N14 O8 S4'
_chemical_formula_weight 1107.89
_space_group_crystal_system monoclinic
_space_group_IT_number 14
_space_group_name_Hall '-P 2ybc'
_space_group_name_H-M_alt 'P 1 21/c 1'
_symmetry_space_group_name_Hall '-P 2ybc'
_symmetry_space_group_name_H-M 'P 1 21/c 1'
_atom_sites_solution_hydrogens geom
_audit_creation_date 2016-07-07
_audit_creation_method
;
Olex2 1.2
(compiled 2016.02.19 svn.r3266 for OlexSys, GUI svn.r5155)
;
_audit_update_record
;
2017-01-11 deposited with the CCDC.
2017-01-24 downloaded from the CCDC.
;
_cell_angle_alpha 90
_cell_angle_beta 97.523(4)
_cell_angle_gamma 90
_cell_formula_units_Z 2
_cell_length_a 8.3943(3)
_cell_length_b 11.1474(5)
_cell_length_c 24.3863(9)
_cell_measurement_reflns_used 5214
_cell_measurement_temperature 100.0(3)
_cell_measurement_theta_max 29.0640
_cell_measurement_theta_min 3.2460
_cell_volume 2262.30(16)
_computing_cell_refinement
;
CrysAlisPro, Agilent Technologies,
Version 1.171.36.28 (release 01-02-2013 CrysAlis171 .NET)
(compiled Feb  1 2013,16:14:44)
;
_computing_data_collection
;
CrysAlisPro, Agilent Technologies,
Version 1.171.36.28 (release 01-02-2013 CrysAlis171 .NET)
(compiled Feb  1 2013,16:14:44)
;
_computing_data_reduction
;
CrysAlisPro, Agilent Technologies,
Version 1.171.36.28 (release 01-02-2013 CrysAlis171 .NET)
(compiled Feb  1 2013,16:14:44)
;
_computing_molecular_graphics 'Olex2 (Dolomanov et al., 2009)'
_computing_publication_material 'Olex2 (Dolomanov et al., 2009)'
_computing_structure_refinement 'ShelXL (Sheldrick, 2015)'
_computing_structure_solution 'ShelXS (Sheldrick, 2008)'
_diffrn_ambient_temperature 100.0(3)
_diffrn_detector_area_resol_mean 15.9631
_diffrn_measured_fraction_theta_full 0.997
_diffrn_measured_fraction_theta_max 0.997
_diffrn_measurement_details
;
#__ type_ start__ end____ width___ exp.time_
  1 omega  -68.00    2.00   1.0000   40.0000
omega____ theta____ kappa____ phi______ frames
    -      -16.8388  -19.0000 -120.0000 70

#__ type_ start__ end____ width___ exp.time_
  2 omega  -89.00   25.00   1.0000   40.0000
omega____ theta____ kappa____ phi______ frames
    -      -16.8388  -19.0000  -30.0000 114

#__ type_ start__ end____ width___ exp.time_
  3 omega   -9.00   35.00   1.0000   40.0000
omega____ theta____ kappa____ phi______ frames
    -       18.8701   78.0000 -169.0000 44
;
_diffrn_measurement_device_type 'SuperNova, Single source at offset, Eos'
_diffrn_measurement_method '\w scans'
_diffrn_orient_matrix_UB_11 -0.0447043000
_diffrn_orient_matrix_UB_12 -0.0457216000
_diffrn_orient_matrix_UB_13 -0.0153105000
_diffrn_orient_matrix_UB_21 -0.0555233000
_diffrn_orient_matrix_UB_22 -0.0004832000
_diffrn_orient_matrix_UB_23 0.0195694000
_diffrn_orient_matrix_UB_31 -0.0467547000
_diffrn_orient_matrix_UB_32 0.0442508000
_diffrn_orient_matrix_UB_33 -0.0155864000
_diffrn_radiation_monochromator mirror
_diffrn_radiation_type MoK\a
_diffrn_radiation_wavelength 0.71073
_diffrn_reflns_av_R_equivalents 0.0213
_diffrn_reflns_av_unetI/netI 0.0306
_diffrn_reflns_Laue_measured_fraction_full 0.997
_diffrn_reflns_Laue_measured_fraction_max 0.997
_diffrn_reflns_limit_h_max 10
_diffrn_reflns_limit_h_min -7
_diffrn_reflns_limit_k_max 13
_diffrn_reflns_limit_k_min -13
_diffrn_reflns_limit_l_max 30
_diffrn_reflns_limit_l_min -27
_diffrn_reflns_number 9993
_diffrn_reflns_point_group_measured_fraction_full 0.997
_diffrn_reflns_point_group_measured_fraction_max 0.997
_diffrn_reflns_theta_full 25.242
_diffrn_reflns_theta_max 26.372
_diffrn_reflns_theta_min 2.784
_diffrn_source 'SuperNova (Mo) X-ray Source'
_exptl_absorpt_coefficient_mu 0.587
_exptl_absorpt_correction_T_max 1.00000
_exptl_absorpt_correction_T_min 0.95876
_exptl_absorpt_correction_type multi-scan
_exptl_absorpt_process_details
;
CrysAlisPro, Agilent Technologies,
Version 1.171.36.28 (release 01-02-2013 CrysAlis171 .NET)
(compiled Feb  1 2013,16:14:44)
Empirical absorption correction using spherical harmonics,
 implemented in SCALE3 ABSPACK scaling algorithm.
;
_exptl_crystal_colour 'clear colourless'
_exptl_crystal_colour_lustre clear
_exptl_crystal_colour_primary colourless
_exptl_crystal_density_diffrn 1.626
_exptl_crystal_F_000 1126
_exptl_crystal_size_max 0.09
_exptl_crystal_size_mid 0.07
_exptl_crystal_size_min 0.04
_refine_diff_density_max 0.399
_refine_diff_density_min -0.401
_refine_diff_density_rms 0.054
_refine_ls_extinction_method none
_refine_ls_goodness_of_fit_ref 1.047
_refine_ls_hydrogen_treatment constr
_refine_ls_matrix_type full
_refine_ls_number_parameters 307
_refine_ls_number_reflns 4626
_refine_ls_number_restraints 0
_refine_ls_restrained_S_all 1.047
_refine_ls_R_factor_all 0.0385
_refine_ls_R_factor_gt 0.0327
_refine_ls_shift/su_max 0.001
_refine_ls_shift/su_mean 0.000
_refine_ls_structure_factor_coef Fsqd
_refine_ls_weighting_details 'w=1/[\s^2^(Fo^2^)+(0.0283P)^2^+1.6645P] where P=(Fo^2^+2Fc^2^)/3'
_refine_ls_weighting_scheme calc
_refine_ls_wR_factor_gt 0.0761
_refine_ls_wR_factor_ref 0.0789
_reflns_Friedel_coverage 0.000
_reflns_number_gt 4072
_reflns_number_total 4626
_reflns_threshold_expression 'I > 2\s(I)'
_cod_data_source_file c6dt04781e2.cif
_cod_data_source_block kb2043
_cod_depositor_comments 'Adding full bibliography for 7041822--7041828.cif.'
_cod_original_cell_volume 2262.29(16)
_cod_database_code 7041828
_shelx_space_group_comment
;
The symmetry employed for this shelxl refinement is uniquely defined
by the following loop, which should always be used as a source of
symmetry information in preference to the above space-group names.
They are only intended as comments.
;
_reflns_odcompleteness_completeness 99.71
_reflns_odcompleteness_iscentric 1
_reflns_odcompleteness_theta 26.32
_olex2_refinement_description
;
1. Fixed Uiso
 At 1.2 times of:
  All C(H) groups
 At 1.5 times of:
  All C(H,H,H) groups
2.a Aromatic/amide H refined with riding coordinates:
 C5(H5), C7(H7), C8(H8), C10(H10), C12(H12), C13(H13), C15(H15), C17(H17),
 C18(H18)
2.b Idealised Me refined as rotating group:
 C9(H9A,H9B,H9C), C14(H14A,H14B,H14C), C19(H19A,H19B,H19C)
;
_shelx_shelxl_version_number 2014/7
_olex2_date_sample_data_collection 2014-01-10
_olex2_submission_special_instructions 'No special instructions were received'

loop_
_space_group_symop_operation_xyz
'x, y, z'
'-x, y+1/2, -z+1/2'
'-x, -y, -z'
'x, -y-1/2, z-1/2'

loop_
_atom_site_label
_atom_site_type_symbol
_atom_site_fract_x
_atom_site_fract_y
_atom_site_fract_z
_atom_site_U_iso_or_equiv
_atom_site_adp_type
_atom_site_occupancy
_atom_site_site_symmetry_order
_atom_site_calc_flag
_atom_site_refinement_flags_posn
_atom_site_refinement_flags_adp
_atom_site_refinement_flags_occupancy
Mn1 Mn 0.5000 0.5000 0.0000 0.01331(10) Uani 1 2 d S T P
N2 N 0.67013(18) 0.50169(13) 0.07999(6) 0.0166(3) Uani 1 1 d . . .
N3 N 0.34914(18) 0.64636(14) 0.03218(6) 0.0170(3) Uani 1 1 d . . .
N4 N 0.34322(18) 0.36412(13) 0.03676(6) 0.0163(3) Uani 1 1 d . . .
C5 C 0.6547(2) 0.54974(17) 0.12872(7) 0.0175(4) Uani 1 1 d . . .
H5 H 0.5601 0.5883 0.1373 0.021 Uiso 1 1 calc R . .
N6 N 0.78926(18) 0.53716(15) 0.16443(6) 0.0190(3) Uani 1 1 d . . .
C7 C 0.8990(2) 0.47820(18) 0.13740(8) 0.0244(4) Uani 1 1 d . . .
H7 H 1.0057 0.4566 0.1520 0.029 Uiso 1 1 calc R . .
C8 C 0.8243(2) 0.45689(18) 0.08557(8) 0.0227(4) Uani 1 1 d . . .
H8 H 0.8714 0.4169 0.0573 0.027 Uiso 1 1 calc R . .
C9 C 0.8156(3) 0.5804(2) 0.22153(8) 0.0301(5) Uani 1 1 d . . .
H9A H 0.8548 0.6633 0.2221 0.045 Uiso 1 1 calc GR . .
H9B H 0.8954 0.5295 0.2433 0.045 Uiso 1 1 calc GR . .
H9C H 0.7142 0.5774 0.2374 0.045 Uiso 1 1 calc GR . .
C10 C 0.3450(2) 0.76030(17) 0.01746(7) 0.0196(4) Uani 1 1 d . . .
H10 H 0.4003 0.7924 -0.0108 0.023 Uiso 1 1 calc R . .
N11 N 0.25270(19) 0.82554(14) 0.04752(6) 0.0209(3) Uani 1 1 d . . .
C12 C 0.1949(2) 0.74876(19) 0.08385(8) 0.0248(4) Uani 1 1 d . . .
H12 H 0.1266 0.7684 0.1107 0.030 Uiso 1 1 calc R . .
C13 C 0.2542(2) 0.63912(18) 0.07399(8) 0.0217(4) Uani 1 1 d . . .
H13 H 0.2335 0.5677 0.0931 0.026 Uiso 1 1 calc R . .
C14 C 0.2279(3) 0.95560(19) 0.04442(10) 0.0329(5) Uani 1 1 d . . .
H14A H 0.3138 0.9958 0.0687 0.049 Uiso 1 1 calc GR . .
H14B H 0.1239 0.9754 0.0562 0.049 Uiso 1 1 calc GR . .
H14C H 0.2295 0.9826 0.0063 0.049 Uiso 1 1 calc GR . .
C15 C 0.3648(2) 0.32548(16) 0.08841(8) 0.0187(4) Uani 1 1 d . . .
H15 H 0.4587 0.3404 0.1137 0.022 Uiso 1 1 calc R . .
N16 N 0.23829(18) 0.26272(14) 0.10086(6) 0.0171(3) Uani 1 1 d . . .
C17 C 0.1273(2) 0.25973(16) 0.05437(7) 0.0180(4) Uani 1 1 d . . .
H17 H 0.0253 0.2215 0.0503 0.022 Uiso 1 1 calc R . .
C18 C 0.1932(2) 0.32279(16) 0.01519(7) 0.0179(4) Uani 1 1 d . . .
H18 H 0.1433 0.3363 -0.0215 0.021 Uiso 1 1 calc R . .
C19 C 0.2232(3) 0.20876(19) 0.15457(8) 0.0249(4) Uani 1 1 d . . .
H19A H 0.2970 0.1406 0.1609 0.037 Uiso 1 1 calc GR . .
H19B H 0.1126 0.1809 0.1550 0.037 Uiso 1 1 calc GR . .
H19C H 0.2498 0.2686 0.1838 0.037 Uiso 1 1 calc GR . .
C20 C 0.3111(3) 0.7254(2) 0.24980(8) 0.0300(5) Uani 1 1 d . . .
F21 F 0.35739(17) 0.78630(11) 0.29594(5) 0.0381(3) Uani 1 1 d . . .
F22 F 0.16442(17) 0.76105(13) 0.22985(6) 0.0481(4) Uani 1 1 d . . .
F23 F 0.40932(19) 0.75274(13) 0.21329(6) 0.0489(4) Uani 1 1 d . . .
S24 S 0.31850(6) 0.56347(5) 0.26230(2) 0.02331(12) Uani 1 1 d . . .
O25 O 0.2469(2) 0.51336(15) 0.21117(6) 0.0384(4) Uani 1 1 d . . .
O26 O 0.48387(17) 0.53883(14) 0.28041(6) 0.0289(3) Uani 1 1 d . . .
N27 N 0.19906(19) 0.54727(16) 0.30669(7) 0.0249(4) Uani 1 1 d . . .
S28 S 0.25358(6) 0.54213(4) 0.37073(2) 0.02042(12) Uani 1 1 d . . .
O29 O 0.11730(18) 0.56694(14) 0.39851(6) 0.0335(4) Uani 1 1 d . . .
O30 O 0.40295(18) 0.59712(13) 0.39081(6) 0.0282(3) Uani 1 1 d . . .
C31 C 0.2881(3) 0.38220(19) 0.38375(9) 0.0305(5) Uani 1 1 d . . .
F32 F 0.15759(17) 0.31840(12) 0.36658(7) 0.0486(4) Uani 1 1 d . . .
F33 F 0.40769(16) 0.34130(11) 0.35870(6) 0.0411(3) Uani 1 1 d . . .
F34 F 0.32584(19) 0.36422(13) 0.43763(6) 0.0497(4) Uani 1 1 d . . .

loop_
_atom_site_aniso_label
_atom_site_aniso_U_11
_atom_site_aniso_U_22
_atom_site_aniso_U_33
_atom_site_aniso_U_23
_atom_site_aniso_U_13
_atom_site_aniso_U_12
Mn1 0.01253(19) 0.0156(2) 0.01210(18) 0.00088(14) 0.00293(14) -0.00026(15)
N2 0.0152(8) 0.0187(8) 0.0161(7) 0.0019(6) 0.0022(6) 0.0001(6)
N3 0.0157(8) 0.0213(8) 0.0145(7) -0.0002(6) 0.0039(6) 0.0014(6)
N4 0.0156(8) 0.0173(8) 0.0165(7) 0.0018(6) 0.0040(6) 0.0003(6)
C5 0.0143(9) 0.0212(10) 0.0173(9) -0.0006(7) 0.0030(7) -0.0023(7)
N6 0.0168(8) 0.0268(9) 0.0135(7) -0.0009(6) 0.0022(6) -0.0039(6)
C7 0.0170(10) 0.0328(11) 0.0230(10) 0.0008(8) 0.0014(8) 0.0045(8)
C8 0.0198(10) 0.0294(11) 0.0189(9) -0.0026(8) 0.0033(7) 0.0045(8)
C9 0.0247(11) 0.0494(14) 0.0162(10) -0.0078(9) 0.0022(8) -0.0053(10)
C10 0.0216(10) 0.0211(10) 0.0165(9) -0.0014(7) 0.0048(7) 0.0013(8)
N11 0.0228(8) 0.0216(8) 0.0183(8) -0.0037(6) 0.0029(6) 0.0041(7)
C12 0.0208(10) 0.0350(12) 0.0202(9) -0.0020(8) 0.0080(8) 0.0055(9)
C13 0.0181(9) 0.0275(11) 0.0208(9) 0.0028(8) 0.0081(7) 0.0013(8)
C14 0.0404(13) 0.0236(11) 0.0355(12) -0.0049(9) 0.0080(10) 0.0106(10)
C15 0.0163(9) 0.0194(9) 0.0200(9) 0.0039(7) 0.0012(7) -0.0008(7)
N16 0.0171(8) 0.0173(8) 0.0171(8) 0.0046(6) 0.0034(6) -0.0009(6)
C17 0.0154(9) 0.0182(9) 0.0204(9) 0.0009(7) 0.0023(7) -0.0015(7)
C18 0.0183(9) 0.0192(9) 0.0161(9) 0.0004(7) 0.0020(7) -0.0010(7)
C19 0.0275(11) 0.0288(11) 0.0188(10) 0.0088(8) 0.0046(8) -0.0048(9)
C20 0.0295(11) 0.0392(13) 0.0211(10) 0.0058(9) 0.0024(8) -0.0077(10)
F21 0.0530(9) 0.0306(7) 0.0294(7) -0.0011(5) 0.0010(6) -0.0037(6)
F22 0.0407(8) 0.0537(9) 0.0466(8) 0.0220(7) -0.0066(7) 0.0022(7)
F23 0.0600(10) 0.0554(9) 0.0353(8) 0.0087(7) 0.0212(7) -0.0196(8)
S24 0.0206(2) 0.0334(3) 0.0164(2) -0.0030(2) 0.00413(18) -0.0081(2)
O25 0.0406(10) 0.0526(10) 0.0210(8) -0.0080(7) 0.0002(7) -0.0177(8)
O26 0.0200(7) 0.0405(9) 0.0278(8) -0.0051(6) 0.0093(6) -0.0042(6)
N27 0.0158(8) 0.0368(10) 0.0226(9) 0.0041(7) 0.0042(7) -0.0030(7)
S28 0.0210(2) 0.0225(2) 0.0193(2) 0.00323(19) 0.00809(18) 0.00600(19)
O29 0.0356(9) 0.0359(9) 0.0336(8) 0.0084(7) 0.0216(7) 0.0157(7)
O30 0.0318(8) 0.0321(8) 0.0199(7) -0.0025(6) 0.0004(6) -0.0024(7)
C31 0.0289(11) 0.0264(11) 0.0401(13) 0.0061(9) 0.0190(10) 0.0061(9)
F32 0.0406(8) 0.0292(7) 0.0808(11) 0.0018(7) 0.0256(8) -0.0086(6)
F33 0.0413(8) 0.0267(7) 0.0623(9) 0.0062(6) 0.0331(7) 0.0126(6)
F34 0.0608(10) 0.0488(9) 0.0433(8) 0.0272(7) 0.0214(7) 0.0234(7)

loop_
_atom_type_symbol
_atom_type_description
_atom_type_scat_dispersion_real
_atom_type_scat_dispersion_imag
_atom_type_scat_source
C C 0.0033 0.0016 'International Tables Vol C Tables 4.2.6.8 and 6.1.1.4'
H H 0.0000 0.0000 'International Tables Vol C Tables 4.2.6.8 and 6.1.1.4'
F F 0.0171 0.0103 'International Tables Vol C Tables 4.2.6.8 and 6.1.1.4'
Mn Mn 0.3368 0.7283 'International Tables Vol C Tables 4.2.6.8 and 6.1.1.4'
N N 0.0061 0.0033 'International Tables Vol C Tables 4.2.6.8 and 6.1.1.4'
O O 0.0106 0.0060 'International Tables Vol C Tables 4.2.6.8 and 6.1.1.4'
S S 0.1246 0.1234 'International Tables Vol C Tables 4.2.6.8 and 6.1.1.4'

loop_
_geom_angle_atom_site_label_1
_geom_angle_atom_site_label_2
_geom_angle_atom_site_label_3
_geom_angle
_geom_angle_site_symmetry_1
_geom_angle_site_symmetry_3
N2 Mn1 N2 180.0 3_665 .
N2 Mn1 N3 90.79(5) . .
N2 Mn1 N3 90.79(5) 3_665 3_665
N2 Mn1 N3 89.21(5) 3_665 .
N2 Mn1 N3 89.21(5) . 3_665
N2 Mn1 N4 90.10(5) 3_665 .
N2 Mn1 N4 89.90(5) 3_665 3_665
N2 Mn1 N4 90.10(5) . 3_665
N2 Mn1 N4 89.90(5) . .
N3 Mn1 N3 180.0 . 3_665
N4 Mn1 N3 92.04(5) . 3_665
N4 Mn1 N3 87.97(5) . .
N4 Mn1 N3 92.03(5) 3_665 .
N4 Mn1 N3 87.96(5) 3_665 3_665
N4 Mn1 N4 180.0 . 3_665
C5 N2 Mn1 130.70(12) . .
C5 N2 C8 104.99(15) . .
C8 N2 Mn1 124.15(12) . .
C10 N3 Mn1 126.48(12) . .
C10 N3 C13 105.13(15) . .
C13 N3 Mn1 128.17(13) . .
C15 N4 Mn1 125.51(12) . .
C15 N4 C18 105.00(15) . .
C18 N4 Mn1 128.38(12) . .
N2 C5 H5 124.2 . .
N2 C5 N6 111.56(16) . .
N6 C5 H5 124.2 . .
C5 N6 C7 107.48(15) . .
C5 N6 C9 126.40(17) . .
C7 N6 C9 126.11(16) . .
N6 C7 H7 127.0 . .
C8 C7 N6 105.93(17) . .
C8 C7 H7 127.0 . .
N2 C8 H8 125.0 . .
C7 C8 N2 110.04(17) . .
C7 C8 H8 125.0 . .
N6 C9 H9A 109.5 . .
N6 C9 H9B 109.5 . .
N6 C9 H9C 109.5 . .
H9A C9 H9B 109.5 . .
H9A C9 H9C 109.5 . .
H9B C9 H9C 109.5 . .
N3 C10 H10 124.2 . .
N3 C10 N11 111.60(17) . .
N11 C10 H10 124.2 . .
C10 N11 C12 107.05(16) . .
C10 N11 C14 126.43(17) . .
C12 N11 C14 126.40(17) . .
N11 C12 H12 126.9 . .
C13 C12 N11 106.27(17) . .
C13 C12 H12 126.9 . .
N3 C13 H13 125.0 . .
C12 C13 N3 109.95(17) . .
C12 C13 H13 125.0 . .
N11 C14 H14A 109.5 . .
N11 C14 H14B 109.5 . .
N11 C14 H14C 109.5 . .
H14A C14 H14B 109.5 . .
H14A C14 H14C 109.5 . .
H14B C14 H14C 109.5 . .
N4 C15 H15 124.1 . .
N4 C15 N16 111.90(16) . .
N16 C15 H15 124.1 . .
C15 N16 C17 107.37(15) . .
C15 N16 C19 125.63(16) . .
C17 N16 C19 127.00(16) . .
N16 C17 H17 127.1 . .
C18 C17 N16 105.86(16) . .
C18 C17 H17 127.1 . .
N4 C18 H18 125.1 . .
C17 C18 N4 109.86(16) . .
C17 C18 H18 125.1 . .
N16 C19 H19A 109.5 . .
N16 C19 H19B 109.5 . .
N16 C19 H19C 109.5 . .
H19A C19 H19B 109.5 . .
H19A C19 H19C 109.5 . .
H19B C19 H19C 109.5 . .
F21 C20 S24 111.31(14) . .
F22 C20 F21 108.22(19) . .
F22 C20 F23 108.31(17) . .
F22 C20 S24 111.54(15) . .
F23 C20 F21 108.20(18) . .
F23 C20 S24 109.16(16) . .
O25 S24 C20 103.86(10) . .
O25 S24 O26 118.47(10) . .
O25 S24 N27 108.79(9) . .
O26 S24 C20 104.59(10) . .
O26 S24 N27 116.43(9) . .
N27 S24 C20 102.48(10) . .
S28 N27 S24 123.88(11) . .
N27 S28 C31 103.14(10) . .
O29 S28 N27 108.48(9) . .
O29 S28 C31 102.98(9) . .
O30 S28 N27 117.09(9) . .
O30 S28 O29 118.47(10) . .
O30 S28 C31 104.35(10) . .
F32 C31 S28 111.26(15) . .
F33 C31 S28 111.63(14) . .
F33 C31 F32 108.35(18) . .
F33 C31 F34 107.95(18) . .
F34 C31 S28 109.36(15) . .
F34 C31 F32 108.17(18) . .

loop_
_geom_bond_atom_site_label_1
_geom_bond_atom_site_label_2
_geom_bond_distance
_geom_bond_site_symmetry_2
Mn1 N2 2.2616(15) 3_665
Mn1 N2 2.2617(15) .
Mn1 N3 2.2675(15) .
Mn1 N3 2.2675(15) 3_665
Mn1 N4 2.2669(15) 3_665
Mn1 N4 2.2669(15) .
N2 C5 1.325(2) .
N2 C8 1.377(2) .
N3 C10 1.319(2) .
N3 C13 1.376(2) .
N4 C15 1.321(2) .
N4 C18 1.379(2) .
C5 H5 0.9500 .
C5 N6 1.340(2) .
N6 C7 1.369(2) .
N6 C9 1.463(2) .
C7 H7 0.9500 .
C7 C8 1.356(3) .
C8 H8 0.9500 .
C9 H9A 0.9800 .
C9 H9B 0.9800 .
C9 H9C 0.9800 .
C10 H10 0.9500 .
C10 N11 1.347(2) .
N11 C12 1.366(3) .
N11 C14 1.465(3) .
C12 H12 0.9500 .
C12 C13 1.353(3) .
C13 H13 0.9500 .
C14 H14A 0.9800 .
C14 H14B 0.9800 .
C14 H14C 0.9800 .
C15 H15 0.9500 .
C15 N16 1.339(2) .
N16 C17 1.371(2) .
N16 C19 1.462(2) .
C17 H17 0.9500 .
C17 C18 1.361(3) .
C18 H18 0.9500 .
C19 H19A 0.9800 .
C19 H19B 0.9800 .
C19 H19C 0.9800 .
C20 F21 1.328(2) .
C20 F22 1.324(3) .
C20 F23 1.326(2) .
C20 S24 1.830(2) .
S24 O25 1.4254(15) .
S24 O26 1.4272(15) .
S24 N27 1.5792(16) .
N27 S28 1.5698(17) .
S28 O29 1.4307(14) .
S28 O30 1.4237(15) .
S28 C31 1.827(2) .
C31 F32 1.327(3) .
C31 F33 1.323(2) .
C31 F34 1.326(3) .

loop_
_geom_torsion_atom_site_label_1
_geom_torsion_atom_site_label_2
_geom_torsion_atom_site_label_3
_geom_torsion_atom_site_label_4
_geom_torsion
Mn1 N2 C5 N6 -175.72(12)
Mn1 N2 C8 C7 175.95(13)
Mn1 N3 C10 N11 -175.05(12)
Mn1 N3 C13 C12 174.70(13)
Mn1 N4 C15 N16 168.72(12)
Mn1 N4 C18 C17 -168.47(12)
N2 C5 N6 C7 0.4(2)
N2 C5 N6 C9 179.28(18)
N3 C10 N11 C12 0.3(2)
N3 C10 N11 C14 176.50(18)
N4 C15 N16 C17 0.2(2)
N4 C15 N16 C19 -179.34(17)
C5 N2 C8 C7 0.2(2)
C5 N6 C7 C8 -0.2(2)
N6 C7 C8 N2 0.0(2)
C8 N2 C5 N6 -0.3(2)
C9 N6 C7 C8 -179.16(19)
C10 N3 C13 C12 -0.1(2)
C10 N11 C12 C13 -0.4(2)
N11 C12 C13 N3 0.3(2)
C13 N3 C10 N11 -0.1(2)
C14 N11 C12 C13 -176.58(19)
C15 N4 C18 C17 -0.1(2)
C15 N16 C17 C18 -0.3(2)
N16 C17 C18 N4 0.2(2)
C18 N4 C15 N16 -0.1(2)
C19 N16 C17 C18 179.29(18)
C20 S24 N27 S28 -95.69(14)
F21 C20 S24 O25 172.92(15)
F21 C20 S24 O26 -62.22(17)
F21 C20 S24 N27 59.69(17)
F22 C20 S24 O25 51.93(17)
F22 C20 S24 O26 176.79(14)
F22 C20 S24 N27 -61.29(16)
F23 C20 S24 O25 -67.71(17)
F23 C20 S24 O26 57.15(16)
F23 C20 S24 N27 179.06(14)
S24 N27 S28 O29 161.01(12)
S24 N27 S28 O30 23.67(17)
S24 N27 S28 C31 -90.25(15)
O25 S24 N27 S28 154.77(13)
O26 S24 N27 S28 17.77(18)
N27 S28 C31 F32 -56.73(17)
N27 S28 C31 F33 64.44(18)
N27 S28 C31 F34 -176.17(14)
O29 S28 C31 F32 56.09(17)
O29 S28 C31 F33 177.26(16)
O29 S28 C31 F34 -63.35(17)
O30 S28 C31 F32 -179.59(14)
O30 S28 C31 F33 -58.42(18)
O30 S28 C31 F34 60.98(16)
